data_7234873
loop_
_publ_author_name
'G. Turkoglu'
'M. E. Cinar'
'A. Buyruk'
'E. Tekin'
'S. P. Mucur'
'K. Kaya'
'T. Ozturk'

_publ_section_title
;
 Novel organoboron compounds derived from thieno[3,2-b]thiophene and
 triphenylamine units for OLED devices
;
_journal_name_full 'Journal of Materials Chemistry C'
_journal_page_first 6045
_journal_page_last 6053
_journal_paper_doi 10.1039/C6TC01285J
_journal_volume 4
_journal_year 2016
_chemical_formula_sum 'C49 H44 B N O S2'
_chemical_formula_weight 737.78
_space_group_crystal_system triclinic
_space_group_IT_number 2
_space_group_name_Hall '-P 1'
_space_group_name_H-M_alt 'P -1'
_atom_sites_solution_hydrogens geom
_cell_angle_alpha 118.723(2)
_cell_angle_beta 97.870(2)
_cell_angle_gamma 94.810(2)
_cell_formula_units_Z 2
_cell_length_a 12.7147(6)
_cell_length_b 13.4286(6)
_cell_length_c 13.6609(6)
_cell_measurement_temperature 100(2)
_cell_volume 1995.91(16)
_computing_structure_refinement 'SHELXL-2013 (Sheldrick, 2013)'
_diffrn_ambient_temperature 100(2)
_diffrn_measured_fraction_theta_full 0.999
_diffrn_measured_fraction_theta_max 0.995
_diffrn_radiation_type MoK\a
_diffrn_radiation_wavelength 0.71073
_diffrn_reflns_av_R_equivalents 0.0350
_diffrn_reflns_av_unetI/netI 0.0234
_diffrn_reflns_Laue_measured_fraction_full 0.999
_diffrn_reflns_Laue_measured_fraction_max 0.995
_diffrn_reflns_limit_h_max 17
_diffrn_reflns_limit_h_min -17
_diffrn_reflns_limit_k_max 18
_diffrn_reflns_limit_k_min -18
_diffrn_reflns_limit_l_max 18
_diffrn_reflns_limit_l_min -18
_diffrn_reflns_number 67373
_diffrn_reflns_point_group_measured_fraction_full 0.999
_diffrn_reflns_point_group_measured_fraction_max 0.995
_diffrn_reflns_theta_full 25.242
_diffrn_reflns_theta_max 29.637
_diffrn_reflns_theta_min 2.364
_exptl_absorpt_coefficient_mu 0.172
_exptl_crystal_density_diffrn 1.228
_exptl_crystal_F_000 780
_refine_diff_density_max 0.461
_refine_diff_density_min -0.281
_refine_diff_density_rms 0.059
_refine_ls_extinction_coef .
_refine_ls_extinction_method none
_refine_ls_goodness_of_fit_ref 1.001
_refine_ls_hydrogen_treatment constr
_refine_ls_matrix_type full
_refine_ls_number_parameters 494
_refine_ls_number_reflns 11217
_refine_ls_number_restraints 0
_refine_ls_restrained_S_all 1.001
_refine_ls_R_factor_all 0.0524
_refine_ls_R_factor_gt 0.0407
_refine_ls_shift/su_max 0.001
_refine_ls_shift/su_mean 0.000
_refine_ls_structure_factor_coef Fsqd
_refine_ls_weighting_details 'w=1/[\s^2^(Fo^2^)+(0.0652P)^2^+0.9111P] where P=(Fo^2^+2Fc^2^)/3'
_refine_ls_weighting_scheme calc
_refine_ls_wR_factor_gt 0.1062
_refine_ls_wR_factor_ref 0.1158
_reflns_Friedel_coverage 0.000
_reflns_Friedel_fraction_full .
_reflns_Friedel_fraction_max .
_reflns_number_gt 9308
_reflns_number_total 11217
_reflns_threshold_expression 'I > 2\s(I)'
_cod_data_source_file J-Mater-Chem-C-2016-4-6045.cif
_cod_data_source_block TPATTBMES2
_cod_database_code 7234873
_shelx_space_group_comment
;
The symmetry employed for this shelxl refinement is uniquely defined
by the following loop, which should always be used as a source of
symmetry information in preference to the above space-group names.
They are only intended as comments.
;
_shelxl_version_number 2013-4

loop_
_space_group_symop_operation_xyz
'x, y, z'
'-x, -y, -z'

loop_
_atom_site_label
_atom_site_type_symbol
_atom_site_fract_x
_atom_site_fract_y
_atom_site_fract_z
_atom_site_U_iso_or_equiv
_atom_site_adp_type
_atom_site_occupancy
_atom_site_site_symmetry_order
_atom_site_calc_flag
_atom_site_refinement_flags_posn
_atom_site_refinement_flags_adp
_atom_site_refinement_flags_occupancy
_atom_site_disorder_assembly
_atom_site_disorder_group
S1 S 0.65038(2) 0.81638(2) 0.49088(2) 0.01566(7) Uani 1 1 d . . . . .
S2 S 0.53892(2) 0.87810(3) 0.78303(2) 0.01732(7) Uani 1 1 d . . . . .
O1 O 1.09779(8) 1.21252(8) 0.76540(9) 0.0248(2) Uani 1 1 d . . . . .
C1 C 0.84010(11) 1.61685(12) 1.39473(13) 0.0266(3) Uani 1 1 d . . . . .
H1 H 0.8421 1.6951 1.4137 0.032 Uiso 1 1 calc R U . . .
C2 C 0.87199(11) 1.53945(12) 1.29639(12) 0.0252(3) Uani 1 1 d . . . . .
H12 H 0.8958 1.5648 1.2478 0.030 Uiso 1 1 calc R U . . .
C3 C 0.86929(11) 1.42550(11) 1.26869(11) 0.0224(3) Uani 1 1 d . . . . .
H13 H 0.8924 1.3735 1.2019 0.027 Uiso 1 1 calc R U . . .
C4 C 0.83274(10) 1.38644(11) 1.33839(11) 0.0193(2) Uani 1 1 d . . . . .
N1 N 0.82597(9) 1.26735(9) 1.30313(9) 0.0211(2) Uani 1 1 d . . . . .
C6 C 0.78547(10) 1.18835(10) 1.18456(10) 0.0188(2) Uani 1 1 d . . . . .
C7 C 0.69150(10) 1.20062(11) 1.12887(11) 0.0216(2) Uani 1 1 d . . . . .
H16 H 0.6538 1.2608 1.1701 0.026 Uiso 1 1 calc R U . . .
C8 C 0.65277(10) 1.12528(11) 1.01336(11) 0.0214(2) Uani 1 1 d . . . . .
H17 H 0.5881 1.1336 0.9762 0.026 Uiso 1 1 calc R U . . .
C9 C 0.70829(10) 1.03720(10) 0.95133(10) 0.0167(2) Uani 1 1 d . . . . .
C10 C 0.66733(9) 0.96013(10) 0.82726(10) 0.0160(2) Uani 1 1 d . . . . .
C11 C 0.71580(9) 0.94629(10) 0.73809(10) 0.0144(2) Uani 1 1 d . . . . .
C12 C 0.64542(9) 0.86627(9) 0.63172(10) 0.0144(2) Uani 1 1 d . . . . .
C13 C 0.52317(9) 0.72956(10) 0.44409(10) 0.0157(2) Uani 1 1 d . . . . .
C14 C 0.38263(10) 0.54753(10) 0.27962(10) 0.0162(2) Uani 1 1 d . . . . .
C15 C 0.39970(10) 0.46230(10) 0.30984(10) 0.0167(2) Uani 1 1 d . . . . .
C16 C 0.31387(10) 0.37771(10) 0.28893(11) 0.0192(2) Uani 1 1 d . . . . .
H32 H 0.3270 0.3212 0.3099 0.023 Uiso 1 1 calc R U . . .
C17 C 0.21021(10) 0.37397(11) 0.23841(11) 0.0214(2) Uani 1 1 d . . . . .
C18 C 0.11810(11) 0.28330(12) 0.21809(14) 0.0294(3) Uani 1 1 d . . . . .
H27 H 0.1468 0.2213 0.2257 0.044 Uiso 1 1 calc R U . . .
H2 H 0.0750 0.2516 0.1411 0.044 Uiso 1 1 calc R U . . .
H26 H 0.0727 0.3181 0.2742 0.044 Uiso 1 1 calc R U . . .
C19 C 0.67092(17) 0.78104(16) 0.01444(15) 0.0430(4) Uani 1 1 d . . . . .
H44 H 0.6530 0.8553 0.0268 0.064 Uiso 1 1 calc R U . . .
H3 H 0.6443 0.7222 -0.0658 0.064 Uiso 1 1 calc R U . . .
H45 H 0.7493 0.7880 0.0338 0.064 Uiso 1 1 calc R U . . .
C20 C 0.61871(12) 0.74670(13) 0.08901(11) 0.0270(3) Uani 1 1 d . . . . .
C21 C 0.56431(11) 0.82094(11) 0.16836(11) 0.0233(3) Uani 1 1 d . . . . .
H43 H 0.5593 0.8938 0.1744 0.028 Uiso 1 1 calc R U . . .
C22 C 0.51680(10) 0.79175(10) 0.23957(11) 0.0190(2) Uani 1 1 d . . . . .
C23 C 0.52297(10) 0.68323(10) 0.23111(10) 0.0165(2) Uani 1 1 d . . . . .
C24 C 0.54699(9) 0.82146(10) 0.64142(10) 0.0152(2) Uani 1 1 d . . . . .
C25 C 0.81994(10) 1.22641(11) 1.38085(11) 0.0192(2) Uani 1 1 d . . . . .
C26 C 0.89243(12) 1.27976(12) 1.48529(12) 0.0262(3) Uani 1 1 d . . . . .
H8 H 0.9458 1.3435 1.5042 0.031 Uiso 1 1 calc R U . . .
C27 C 0.88686(12) 1.23998(13) 1.56172(12) 0.0293(3) Uani 1 1 d . . . . .
H7 H 0.9365 1.2769 1.6327 0.035 Uiso 1 1 calc R U . . .
C28 C 0.80935(12) 1.14676(12) 1.53542(12) 0.0266(3) Uani 1 1 d . . . . .
H4 H 0.8058 1.1199 1.5879 0.032 Uiso 1 1 calc R U . . .
C29 C 0.73736(11) 1.09351(12) 1.43155(12) 0.0243(3) Uani 1 1 d . . . . .
H5 H 0.6839 1.0300 1.4131 0.029 Uiso 1 1 calc R U . . .
C30 C 0.74269(10) 1.13220(11) 1.35409(11) 0.0213(2) Uani 1 1 d . . . . .
H6 H 0.6936 1.0943 1.2827 0.026 Uiso 1 1 calc R U . . .
C31 C 0.80537(11) 1.57911(12) 1.46473(12) 0.0257(3) Uani 1 1 d . . . . .
H11 H 0.7840 1.6321 1.5323 0.031 Uiso 1 1 calc R U . . .
C32 C 0.80117(11) 1.46444(11) 1.43763(11) 0.0227(3) Uani 1 1 d . . . . .
H10 H 0.7770 1.4395 1.4863 0.027 Uiso 1 1 calc R U . . .
C33 C 0.84044(11) 1.09974(11) 1.12390(11) 0.0215(2) Uani 1 1 d . . . . .
H14 H 0.9041 1.0904 1.1617 0.026 Uiso 1 1 calc R U . . .
C34 C 0.80197(11) 1.02489(11) 1.00766(11) 0.0205(2) Uani 1 1 d . . . . .
H15 H 0.8399 0.9649 0.9664 0.025 Uiso 1 1 calc R U . . .
C35 C 0.82009(9) 1.01199(10) 0.74873(10) 0.0159(2) Uani 1 1 d . . . . .
C36 C 0.89178(10) 0.95912(10) 0.67832(10) 0.0180(2) Uani 1 1 d . . . . .
H24 H 0.8754 0.8784 0.6267 0.022 Uiso 1 1 calc R U . . .
C37 C 0.98688(10) 1.02182(11) 0.68191(11) 0.0194(2) Uani 1 1 d . . . . .
H23 H 1.0348 0.9843 0.6336 0.023 Uiso 1 1 calc R U . . .
C38 C 1.01073(10) 1.14053(11) 0.75750(11) 0.0194(2) Uani 1 1 d . . . . .
C39 C 1.16930(11) 1.16114(13) 0.69092(13) 0.0275(3) Uani 1 1 d . . . . .
H19 H 1.1987 1.1034 0.7058 0.041 Uiso 1 1 calc R U . . .
H20 H 1.2283 1.2207 0.7040 0.041 Uiso 1 1 calc R U . . .
H18 H 1.1301 1.1239 0.6117 0.041 Uiso 1 1 calc R U . . .
C40 C 0.94144(10) 1.19397(11) 0.83075(11) 0.0213(2) Uani 1 1 d . . . . .
H21 H 0.9591 1.2742 0.8841 0.026 Uiso 1 1 calc R U . . .
C41 C 0.84736(10) 1.13085(10) 0.82608(11) 0.0193(2) Uani 1 1 d . . . . .
H22 H 0.8006 1.1684 0.8759 0.023 Uiso 1 1 calc R U . . .
C42 C 0.47828(10) 0.74278(10) 0.53547(10) 0.0165(2) Uani 1 1 d . . . . .
H25 H 0.4093 0.7036 0.5280 0.020 Uiso 1 1 calc R U . . .
C43 C 0.19402(10) 0.45540(11) 0.20479(12) 0.0235(3) Uani 1 1 d . . . . .
H31 H 0.1239 0.4531 0.1685 0.028 Uiso 1 1 calc R U . . .
C44 C 0.27795(10) 0.54013(11) 0.22295(11) 0.0198(2) Uani 1 1 d . . . . .
C45 C 0.25336(11) 0.62391(12) 0.18243(13) 0.0280(3) Uani 1 1 d . . . . .
H30 H 0.1827 0.5953 0.1309 0.042 Uiso 1 1 calc R U . . .
H29 H 0.3087 0.6316 0.1420 0.042 Uiso 1 1 calc R U . . .
H28 H 0.2527 0.6993 0.2481 0.042 Uiso 1 1 calc R U . . .
C46 C 0.51123(10) 0.45252(11) 0.35509(11) 0.0206(2) Uani 1 1 d . . . . .
H33 H 0.5076 0.4289 0.4123 0.031 Uiso 1 1 calc R U . . .
H35 H 0.5587 0.5274 0.3900 0.031 Uiso 1 1 calc R U . . .
H34 H 0.5398 0.3950 0.2923 0.031 Uiso 1 1 calc R U . . .
C47 C 0.57789(10) 0.60716(10) 0.14957(10) 0.0190(2) Uani 1 1 d . . . . .
C48 C 0.62470(11) 0.63989(12) 0.08075(11) 0.0249(3) Uani 1 1 d . . . . .
H36 H 0.6616 0.5882 0.0269 0.030 Uiso 1 1 calc R U . . .
C49 C 0.59146(11) 0.49184(11) 0.13925(11) 0.0236(3) Uani 1 1 d . . . . .
H38 H 0.6161 0.4444 0.0686 0.035 Uiso 1 1 calc R U . . .
H37 H 0.5223 0.4526 0.1379 0.035 Uiso 1 1 calc R U . . .
H39 H 0.6448 0.5039 0.2046 0.035 Uiso 1 1 calc R U . . .
C50 C 0.45560(11) 0.87716(11) 0.31991(12) 0.0250(3) Uani 1 1 d . . . . .
H41 H 0.5019 0.9530 0.3649 0.037 Uiso 1 1 calc R U . . .
H42 H 0.4341 0.8509 0.3711 0.037 Uiso 1 1 calc R U . . .
H40 H 0.3912 0.8827 0.2756 0.037 Uiso 1 1 calc R U . . .
B1 B 0.47539(10) 0.65153(11) 0.31495(11) 0.0151(2) Uani 1 1 d . . . . .

loop_
_atom_site_aniso_label
_atom_site_aniso_U_11
_atom_site_aniso_U_22
_atom_site_aniso_U_33
_atom_site_aniso_U_23
_atom_site_aniso_U_13
_atom_site_aniso_U_12
S1 0.01790(14) 0.01525(13) 0.01262(13) 0.00611(10) 0.00415(10) 0.00040(10)
S2 0.01877(14) 0.01773(14) 0.01356(13) 0.00646(11) 0.00508(10) -0.00064(10)
O1 0.0205(4) 0.0220(5) 0.0298(5) 0.0116(4) 0.0068(4) -0.0022(4)
C1 0.0254(6) 0.0195(6) 0.0318(7) 0.0114(6) 0.0023(5) 0.0029(5)
C2 0.0245(6) 0.0251(6) 0.0268(7) 0.0148(6) 0.0029(5) 0.0011(5)
C3 0.0221(6) 0.0227(6) 0.0198(6) 0.0089(5) 0.0037(5) 0.0020(5)
C4 0.0183(5) 0.0178(6) 0.0178(6) 0.0072(5) 0.0000(4) 0.0005(4)
N1 0.0290(6) 0.0166(5) 0.0134(5) 0.0057(4) 0.0002(4) 0.0000(4)
C6 0.0230(6) 0.0174(5) 0.0135(5) 0.0066(4) 0.0022(4) -0.0001(4)
C7 0.0219(6) 0.0215(6) 0.0168(6) 0.0055(5) 0.0050(5) 0.0050(5)
C8 0.0194(6) 0.0234(6) 0.0174(6) 0.0074(5) 0.0026(5) 0.0044(5)
C9 0.0195(5) 0.0162(5) 0.0129(5) 0.0066(4) 0.0040(4) -0.0003(4)
C10 0.0179(5) 0.0150(5) 0.0138(5) 0.0066(4) 0.0034(4) 0.0005(4)
C11 0.0162(5) 0.0124(5) 0.0144(5) 0.0066(4) 0.0033(4) 0.0018(4)
C12 0.0179(5) 0.0123(5) 0.0128(5) 0.0057(4) 0.0044(4) 0.0022(4)
C13 0.0171(5) 0.0130(5) 0.0154(5) 0.0064(4) 0.0028(4) 0.0005(4)
C14 0.0193(5) 0.0141(5) 0.0135(5) 0.0056(4) 0.0033(4) 0.0028(4)
C15 0.0197(5) 0.0155(5) 0.0140(5) 0.0064(4) 0.0040(4) 0.0028(4)
C16 0.0222(6) 0.0161(5) 0.0210(6) 0.0099(5) 0.0071(5) 0.0031(4)
C17 0.0205(6) 0.0172(6) 0.0242(6) 0.0085(5) 0.0066(5) 0.0009(4)
C18 0.0228(6) 0.0244(7) 0.0401(8) 0.0164(6) 0.0058(6) -0.0010(5)
C19 0.0604(11) 0.0422(9) 0.0320(8) 0.0233(7) 0.0161(8) -0.0049(8)
C20 0.0330(7) 0.0302(7) 0.0168(6) 0.0136(5) 0.0015(5) -0.0056(6)
C21 0.0275(6) 0.0212(6) 0.0213(6) 0.0138(5) -0.0028(5) -0.0034(5)
C22 0.0201(6) 0.0171(5) 0.0179(6) 0.0091(5) -0.0014(4) -0.0001(4)
C23 0.0182(5) 0.0153(5) 0.0135(5) 0.0067(4) -0.0003(4) -0.0006(4)
C24 0.0182(5) 0.0141(5) 0.0135(5) 0.0067(4) 0.0049(4) 0.0021(4)
C25 0.0215(6) 0.0188(6) 0.0159(5) 0.0078(5) 0.0028(4) 0.0036(4)
C26 0.0284(7) 0.0249(6) 0.0214(6) 0.0116(5) -0.0028(5) -0.0028(5)
C27 0.0340(7) 0.0302(7) 0.0203(6) 0.0134(6) -0.0042(5) -0.0019(6)
C28 0.0333(7) 0.0278(7) 0.0221(6) 0.0151(6) 0.0057(5) 0.0052(6)
C29 0.0249(6) 0.0229(6) 0.0255(6) 0.0121(5) 0.0067(5) 0.0027(5)
C30 0.0205(6) 0.0211(6) 0.0188(6) 0.0080(5) 0.0015(5) 0.0016(5)
C31 0.0249(6) 0.0214(6) 0.0249(7) 0.0066(5) 0.0058(5) 0.0049(5)
C32 0.0227(6) 0.0227(6) 0.0196(6) 0.0087(5) 0.0038(5) 0.0017(5)
C33 0.0237(6) 0.0201(6) 0.0190(6) 0.0095(5) 0.0005(5) 0.0041(5)
C34 0.0247(6) 0.0181(6) 0.0180(6) 0.0078(5) 0.0054(5) 0.0060(5)
C35 0.0169(5) 0.0162(5) 0.0148(5) 0.0085(4) 0.0023(4) 0.0010(4)
C36 0.0198(5) 0.0152(5) 0.0171(5) 0.0067(4) 0.0037(4) 0.0013(4)
C37 0.0182(5) 0.0203(6) 0.0194(6) 0.0093(5) 0.0052(4) 0.0032(4)
C38 0.0172(5) 0.0201(6) 0.0218(6) 0.0120(5) 0.0022(4) -0.0004(4)
C39 0.0215(6) 0.0300(7) 0.0284(7) 0.0130(6) 0.0067(5) -0.0015(5)
C40 0.0226(6) 0.0149(5) 0.0218(6) 0.0065(5) 0.0035(5) -0.0006(4)
C41 0.0204(6) 0.0171(5) 0.0186(6) 0.0072(5) 0.0060(5) 0.0024(4)
C42 0.0187(5) 0.0141(5) 0.0162(5) 0.0073(4) 0.0035(4) 0.0012(4)
C43 0.0183(6) 0.0217(6) 0.0277(7) 0.0115(5) 0.0008(5) 0.0019(5)
C44 0.0203(6) 0.0170(5) 0.0207(6) 0.0089(5) 0.0018(5) 0.0025(4)
C45 0.0245(6) 0.0261(7) 0.0360(8) 0.0196(6) -0.0017(6) 0.0037(5)
C46 0.0211(6) 0.0192(6) 0.0236(6) 0.0127(5) 0.0024(5) 0.0039(4)
C47 0.0219(6) 0.0171(5) 0.0137(5) 0.0056(4) 0.0012(4) -0.0005(4)
C48 0.0286(7) 0.0257(6) 0.0162(6) 0.0072(5) 0.0068(5) -0.0004(5)
C49 0.0282(6) 0.0194(6) 0.0208(6) 0.0073(5) 0.0078(5) 0.0055(5)
C50 0.0273(6) 0.0185(6) 0.0311(7) 0.0136(5) 0.0056(5) 0.0058(5)
B1 0.0162(6) 0.0134(5) 0.0151(6) 0.0065(5) 0.0026(5) 0.0035(4)

loop_
_atom_type_symbol
_atom_type_description
_atom_type_scat_dispersion_real
_atom_type_scat_dispersion_imag
_atom_type_scat_source
C C 0.0033 0.0016 'International Tables Vol C Tables 4.2.6.8 and 6.1.1.4'
H H 0.0000 0.0000 'International Tables Vol C Tables 4.2.6.8 and 6.1.1.4'
O O 0.0106 0.0060 'International Tables Vol C Tables 4.2.6.8 and 6.1.1.4'
B B 0.0013 0.0007 'International Tables Vol C Tables 4.2.6.8 and 6.1.1.4'
S S 0.1246 0.1234 'International Tables Vol C Tables 4.2.6.8 and 6.1.1.4'
N N 0.0061 0.0033 'International Tables Vol C Tables 4.2.6.8 and 6.1.1.4'

loop_
_geom_angle_atom_site_label_1
_geom_angle_atom_site_label_2
_geom_angle_atom_site_label_3
_geom_angle
_geom_angle_site_symmetry_1
_geom_angle_site_symmetry_3
C12 S1 C13 92.28(6) . .
C24 S2 C10 91.44(6) . .
C38 O1 C39 116.64(10) . .
C31 C1 C2 119.40(13) . .
C31 C1 H1 120.3 . .
C2 C1 H1 120.3 . .
C3 C2 C1 120.37(13) . .
C3 C2 H12 119.8 . .
C1 C2 H12 119.8 . .
C2 C3 C4 120.46(12) . .
C2 C3 H13 119.8 . .
C4 C3 H13 119.8 . .
C32 C4 C3 119.16(12) . .
C32 C4 N1 122.46(12) . .
C3 C4 N1 118.35(11) . .
C25 N1 C4 121.58(10) . .
C25 N1 C6 118.15(10) . .
C4 N1 C6 116.31(10) . .
C33 C6 C7 119.73(11) . .
C33 C6 N1 120.25(11) . .
C7 C6 N1 120.01(11) . .
C8 C7 C6 120.25(12) . .
C8 C7 H16 119.9 . .
C6 C7 H16 119.9 . .
C7 C8 C9 120.46(12) . .
C7 C8 H17 119.8 . .
C9 C8 H17 119.8 . .
C34 C9 C8 119.03(11) . .
C34 C9 C10 121.46(11) . .
C8 C9 C10 119.51(11) . .
C11 C10 C9 128.73(11) . .
C11 C10 S2 113.39(9) . .
C9 C10 S2 117.83(8) . .
C10 C11 C12 109.95(10) . .
C10 C11 C35 125.66(11) . .
C12 C11 C35 124.14(10) . .
C24 C12 C11 114.64(10) . .
C24 C12 S1 110.59(9) . .
C11 C12 S1 134.66(9) . .
C42 C13 B1 128.58(11) . .
C42 C13 S1 110.96(9) . .
B1 C13 S1 120.45(9) . .
C15 C14 C44 117.65(11) . .
C15 C14 B1 120.94(11) . .
C44 C14 B1 121.29(10) . .
C16 C15 C14 120.36(11) . .
C16 C15 C46 117.78(11) . .
C14 C15 C46 121.62(11) . .
C17 C16 C15 121.86(11) . .
C17 C16 H32 119.1 . .
C15 C16 H32 119.1 . .
C16 C17 C43 117.83(11) . .
C16 C17 C18 121.25(12) . .
C43 C17 C18 120.91(12) . .
C17 C18 H27 109.5 . .
C17 C18 H2 109.5 . .
H27 C18 H2 109.5 . .
C17 C18 H26 109.5 . .
H27 C18 H26 109.5 . .
H2 C18 H26 109.5 . .
C20 C19 H44 109.5 . .
C20 C19 H3 109.5 . .
H44 C19 H3 109.5 . .
C20 C19 H45 109.5 . .
H44 C19 H45 109.5 . .
H3 C19 H45 109.5 . .
C21 C20 C48 118.23(12) . .
C21 C20 C19 121.00(14) . .
C48 C20 C19 120.77(14) . .
C20 C21 C22 122.02(12) . .
C20 C21 H43 119.0 . .
C22 C21 H43 119.0 . .
C21 C22 C23 119.69(12) . .
C21 C22 C50 117.73(11) . .
C23 C22 C50 122.52(11) . .
C22 C23 C47 118.26(11) . .
C22 C23 B1 120.38(11) . .
C47 C23 B1 121.27(10) . .
C12 C24 C42 113.89(10) . .
C12 C24 S2 110.58(9) . .
C42 C24 S2 135.53(9) . .
C26 C25 C30 119.06(12) . .
C26 C25 N1 120.02(12) . .
C30 C25 N1 120.92(11) . .
C27 C26 C25 120.24(13) . .
C27 C26 H8 119.9 . .
C25 C26 H8 119.9 . .
C28 C27 C26 120.68(13) . .
C28 C27 H7 119.7 . .
C26 C27 H7 119.7 . .
C29 C28 C27 119.14(13) . .
C29 C28 H4 120.4 . .
C27 C28 H4 120.4 . .
C28 C29 C30 120.63(13) . .
C28 C29 H5 119.7 . .
C30 C29 H5 119.7 . .
C29 C30 C25 120.24(12) . .
C29 C30 H6 119.9 . .
C25 C30 H6 119.9 . .
C1 C31 C32 121.01(13) . .
C1 C31 H11 119.5 . .
C32 C31 H11 119.5 . .
C4 C32 C31 119.58(13) . .
C4 C32 H10 120.2 . .
C31 C32 H10 120.2 . .
C6 C33 C34 119.91(12) . .
C6 C33 H14 120.0 . .
C34 C33 H14 120.0 . .
C9 C34 C33 120.61(12) . .
C9 C34 H15 119.7 . .
C33 C34 H15 119.7 . .
C36 C35 C41 118.06(11) . .
C36 C35 C11 121.13(10) . .
C41 C35 C11 120.72(11) . .
C37 C36 C35 121.68(11) . .
C37 C36 H24 119.2 . .
C35 C36 H24 119.2 . .
C38 C37 C36 119.11(11) . .
C38 C37 H23 120.4 . .
C36 C37 H23 120.4 . .
O1 C38 C37 125.00(11) . .
O1 C38 C40 115.16(11) . .
C37 C38 C40 119.83(11) . .
O1 C39 H19 109.5 . .
O1 C39 H20 109.5 . .
H19 C39 H20 109.5 . .
O1 C39 H18 109.5 . .
H19 C39 H18 109.5 . .
H20 C39 H18 109.5 . .
C41 C40 C38 120.40(11) . .
C41 C40 H21 119.8 . .
C38 C40 H21 119.8 . .
C40 C41 C35 120.85(11) . .
C40 C41 H22 119.6 . .
C35 C41 H22 119.6 . .
C13 C42 C24 112.20(10) . .
C13 C42 H25 123.9 . .
C24 C42 H25 123.9 . .
C17 C43 C44 121.87(12) . .
C17 C43 H31 119.1 . .
C44 C43 H31 119.1 . .
C43 C44 C14 120.29(11) . .
C43 C44 C45 118.27(12) . .
C14 C44 C45 121.43(11) . .
C44 C45 H30 109.5 . .
C44 C45 H29 109.5 . .
H30 C45 H29 109.5 . .
C44 C45 H28 109.5 . .
H30 C45 H28 109.5 . .
H29 C45 H28 109.5 . .
C15 C46 H33 109.5 . .
C15 C46 H35 109.5 . .
H33 C46 H35 109.5 . .
C15 C46 H34 109.5 . .
H33 C46 H34 109.5 . .
H35 C46 H34 109.5 . .
C48 C47 C23 120.22(12) . .
C48 C47 C49 118.67(12) . .
C23 C47 C49 121.04(11) . .
C20 C48 C47 121.57(13) . .
C20 C48 H36 119.2 . .
C47 C48 H36 119.2 . .
C47 C49 H38 109.5 . .
C47 C49 H37 109.5 . .
H38 C49 H37 109.5 . .
C47 C49 H39 109.5 . .
H38 C49 H39 109.5 . .
H37 C49 H39 109.5 . .
C22 C50 H41 109.5 . .
C22 C50 H42 109.5 . .
H41 C50 H42 109.5 . .
C22 C50 H40 109.5 . .
H41 C50 H40 109.5 . .
H42 C50 H40 109.5 . .
C13 B1 C23 117.26(10) . .
C13 B1 C14 116.82(10) . .
C23 B1 C14 125.92(10) . .

loop_
_geom_bond_atom_site_label_1
_geom_bond_atom_site_label_2
_geom_bond_distance
_geom_bond_site_symmetry_2
S1 C12 1.7194(12) .
S1 C13 1.7517(12) .
S2 C24 1.7276(12) .
S2 C10 1.7415(12) .
O1 C38 1.3635(14) .
O1 C39 1.4219(17) .
C1 C31 1.382(2) .
C1 C2 1.388(2) .
C1 H1 0.9500 .
C2 C3 1.3846(19) .
C2 H12 0.9500 .
C3 C4 1.3993(18) .
C3 H13 0.9500 .
C4 C32 1.3967(18) .
C4 N1 1.4220(16) .
N1 C25 1.4184(16) .
N1 C6 1.4292(15) .
C6 C33 1.3934(18) .
C6 C7 1.3921(18) .
C7 C8 1.3875(17) .
C7 H16 0.9500 .
C8 C9 1.3985(17) .
C8 H17 0.9500 .
C9 C34 1.3938(18) .
C9 C10 1.4822(16) .
C10 C11 1.3805(16) .
C11 C12 1.4313(16) .
C11 C35 1.4784(16) .
C12 C24 1.3935(16) .
C13 C42 1.3836(16) .
C13 B1 1.5500(17) .
C14 C15 1.4138(16) .
C14 C44 1.4151(17) .
C14 B1 1.5793(17) .
C15 C16 1.3991(16) .
C15 C46 1.5098(17) .
C16 C17 1.3865(18) .
C16 H32 0.9500 .
C17 C43 1.3942(19) .
C17 C18 1.5093(18) .
C18 H27 0.9800 .
C18 H2 0.9800 .
C18 H26 0.9800 .
C19 C20 1.5087(19) .
C19 H44 0.9800 .
C19 H3 0.9800 .
C19 H45 0.9800 .
C20 C21 1.389(2) .
C20 C48 1.393(2) .
C21 C22 1.3975(18) .
C21 H43 0.9500 .
C22 C23 1.4154(16) .
C22 C50 1.5163(18) .
C23 C47 1.4180(17) .
C23 B1 1.5729(17) .
C24 C42 1.4155(16) .
C25 C26 1.3946(18) .
C25 C30 1.3956(17) .
C26 C27 1.389(2) .
C26 H8 0.9500 .
C27 C28 1.390(2) .
C27 H7 0.9500 .
C28 C29 1.386(2) .
C28 H4 0.9500 .
C29 C30 1.3917(19) .
C29 H5 0.9500 .
C30 H6 0.9500 .
C31 C32 1.3943(19) .
C31 H11 0.9500 .
C32 H10 0.9500 .
C33 C34 1.3935(18) .
C33 H14 0.9500 .
C34 H15 0.9500 .
C35 C36 1.3973(17) .
C35 C41 1.4036(17) .
C36 C37 1.3951(17) .
C36 H24 0.9500 .
C37 C38 1.3966(18) .
C37 H23 0.9500 .
C38 C40 1.3963(18) .
C39 H19 0.9800 .
C39 H20 0.9800 .
C39 H18 0.9800 .
C40 C41 1.3822(17) .
C40 H21 0.9500 .
C41 H22 0.9500 .
C42 H25 0.9500 .
C43 C44 1.3956(17) .
C43 H31 0.9500 .
C44 C45 1.5099(18) .
C45 H30 0.9800 .
C45 H29 0.9800 .
C45 H28 0.9800 .
C46 H33 0.9800 .
C46 H35 0.9800 .
C46 H34 0.9800 .
C47 C48 1.3922(18) .
C47 C49 1.5130(18) .
C48 H36 0.9500 .
C49 H38 0.9800 .
C49 H37 0.9800 .
C49 H39 0.9800 .
C50 H41 0.9800 .
C50 H42 0.9800 .
C50 H40 0.9800 .

loop_
_geom_torsion_atom_site_label_1
_geom_torsion_atom_site_label_2
_geom_torsion_atom_site_label_3
_geom_torsion_atom_site_label_4
_geom_torsion
_geom_torsion_site_symmetry_1
_geom_torsion_site_symmetry_2
_geom_torsion_site_symmetry_3
_geom_torsion_site_symmetry_4
C31 C1 C2 C3 -0.1(2) . . . .
C1 C2 C3 C4 1.1(2) . . . .
C2 C3 C4 C32 -1.36(19) . . . .
C2 C3 C4 N1 176.64(12) . . . .
C32 C4 N1 C25 -20.29(19) . . . .
C3 C4 N1 C25 161.78(12) . . . .
C32 C4 N1 C6 136.92(13) . . . .
C3 C4 N1 C6 -41.01(17) . . . .
C25 N1 C6 C33 -70.87(16) . . . .
C4 N1 C6 C33 131.10(13) . . . .
C25 N1 C6 C7 109.95(14) . . . .
C4 N1 C6 C7 -48.08(17) . . . .
C33 C6 C7 C8 -0.22(19) . . . .
N1 C6 C7 C8 178.97(12) . . . .
C6 C7 C8 C9 -0.8(2) . . . .
C7 C8 C9 C34 1.18(19) . . . .
C7 C8 C9 C10 -178.01(12) . . . .
C34 C9 C10 C11 -62.64(18) . . . .
C8 C9 C10 C11 116.54(15) . . . .
C34 C9 C10 S2 120.12(11) . . . .
C8 C9 C10 S2 -60.70(14) . . . .
C24 S2 C10 C11 0.28(10) . . . .
C24 S2 C10 C9 177.93(10) . . . .
C9 C10 C11 C12 -177.50(11) . . . .
S2 C10 C11 C12 -0.16(13) . . . .
C9 C10 C11 C35 -3.1(2) . . . .
S2 C10 C11 C35 174.26(9) . . . .
C10 C11 C12 C24 -0.09(15) . . . .
C35 C11 C12 C24 -174.61(11) . . . .
C10 C11 C12 S1 175.71(10) . . . .
C35 C11 C12 S1 1.19(19) . . . .
C13 S1 C12 C24 -2.77(9) . . . .
C13 S1 C12 C11 -178.69(12) . . . .
C12 S1 C13 C42 1.91(9) . . . .
C12 S1 C13 B1 -178.06(10) . . . .
C44 C14 C15 C16 -3.14(17) . . . .
B1 C14 C15 C16 173.08(11) . . . .
C44 C14 C15 C46 171.14(11) . . . .
B1 C14 C15 C46 -12.63(17) . . . .
C14 C15 C16 C17 0.06(18) . . . .
C46 C15 C16 C17 -174.44(12) . . . .
C15 C16 C17 C43 2.22(19) . . . .
C15 C16 C17 C18 -179.02(12) . . . .
C48 C20 C21 C22 0.4(2) . . . .
C19 C20 C21 C22 -178.98(14) . . . .
C20 C21 C22 C23 -0.42(19) . . . .
C20 C21 C22 C50 -177.64(12) . . . .
C21 C22 C23 C47 -0.01(17) . . . .
C50 C22 C23 C47 177.07(11) . . . .
C21 C22 C23 B1 176.73(11) . . . .
C50 C22 C23 B1 -6.19(18) . . . .
C11 C12 C24 C42 179.82(10) . . . .
S1 C12 C24 C42 3.01(13) . . . .
C11 C12 C24 S2 0.29(13) . . . .
S1 C12 C24 S2 -176.52(6) . . . .
C10 S2 C24 C12 -0.32(9) . . . .
C10 S2 C24 C42 -179.70(13) . . . .
C4 N1 C25 C26 -48.80(18) . . . .
C6 N1 C25 C26 154.39(13) . . . .
C4 N1 C25 C30 131.77(13) . . . .
C6 N1 C25 C30 -25.04(18) . . . .
C30 C25 C26 C27 -0.6(2) . . . .
N1 C25 C26 C27 180.00(13) . . . .
C25 C26 C27 C28 0.0(2) . . . .
C26 C27 C28 C29 0.1(2) . . . .
C27 C28 C29 C30 0.4(2) . . . .
C28 C29 C30 C25 -0.9(2) . . . .
C26 C25 C30 C29 1.0(2) . . . .
N1 C25 C30 C29 -179.58(12) . . . .
C2 C1 C31 C32 -0.5(2) . . . .
C3 C4 C32 C31 0.76(19) . . . .
N1 C4 C32 C31 -177.16(12) . . . .
C1 C31 C32 C4 0.2(2) . . . .
C7 C6 C33 C34 0.86(19) . . . .
N1 C6 C33 C34 -178.33(12) . . . .
C8 C9 C34 C33 -0.54(19) . . . .
C10 C9 C34 C33 178.64(11) . . . .
C6 C33 C34 C9 -0.48(19) . . . .
C10 C11 C35 C36 142.67(13) . . . .
C12 C11 C35 C36 -43.67(17) . . . .
C10 C11 C35 C41 -40.64(18) . . . .
C12 C11 C35 C41 133.01(12) . . . .
C41 C35 C36 C37 -1.41(18) . . . .
C11 C35 C36 C37 175.36(11) . . . .
C35 C36 C37 C38 -0.28(19) . . . .
C39 O1 C38 C37 -0.50(19) . . . .
C39 O1 C38 C40 -179.19(12) . . . .
C36 C37 C38 O1 -176.48(12) . . . .
C36 C37 C38 C40 2.16(19) . . . .
O1 C38 C40 C41 176.42(12) . . . .
C37 C38 C40 C41 -2.4(2) . . . .
C38 C40 C41 C35 0.6(2) . . . .
C36 C35 C41 C40 1.23(18) . . . .
C11 C35 C41 C40 -175.55(12) . . . .
B1 C13 C42 C24 179.42(11) . . . .
S1 C13 C42 C24 -0.53(13) . . . .
C12 C24 C42 C13 -1.60(15) . . . .
S2 C24 C42 C13 177.76(10) . . . .
C16 C17 C43 C44 -1.4(2) . . . .
C18 C17 C43 C44 179.86(13) . . . .
C17 C43 C44 C14 -1.7(2) . . . .
C17 C43 C44 C45 179.25(13) . . . .
C15 C14 C44 C43 3.96(18) . . . .
B1 C14 C44 C43 -172.25(12) . . . .
C15 C14 C44 C45 -177.08(12) . . . .
B1 C14 C44 C45 6.72(18) . . . .
C22 C23 C47 C48 0.41(18) . . . .
B1 C23 C47 C48 -176.29(11) . . . .
C22 C23 C47 C49 177.50(11) . . . .
B1 C23 C47 C49 0.79(18) . . . .
C21 C20 C48 C47 0.0(2) . . . .
C19 C20 C48 C47 179.40(14) . . . .
C23 C47 C48 C20 -0.4(2) . . . .
C49 C47 C48 C20 -177.56(12) . . . .
C42 C13 B1 C23 159.53(12) . . . .
S1 C13 B1 C23 -20.51(15) . . . .
C42 C13 B1 C14 -20.15(18) . . . .
S1 C13 B1 C14 159.81(9) . . . .
C22 C23 B1 C13 -60.05(15) . . . .
C47 C23 B1 C13 116.58(12) . . . .
C22 C23 B1 C14 119.59(13) . . . .
C47 C23 B1 C14 -63.77(17) . . . .
C15 C14 B1 C13 -58.19(15) . . . .
C44 C14 B1 C13 117.89(13) . . . .
C15 C14 B1 C23 122.16(13) . . . .
C44 C14 B1 C23 -61.76(17) . . . .
